data_7049746
loop_
_publ_author_name
'Wang, Yingxia'
'Eichhoefer, Andreas'
'Weigend, Florian'
'Fenske, Dieter'
'Fuhr, Olaf'

_publ_section_title
;
 The coordination behavior of
 2,3-bis(diphenylphosphino)maleic-N-phenylimide towards copper, silver,
 gold and palladium
;
_journal_name_full 'Dalton Transactions'
_journal_paper_doi 10.1039/C8DT05003A
_journal_year 2019
_chemical_formula_moiety 'C68 H50 Cu N2 O4 P4, O4 S, 2.25(C H2 Cl2), 0.25(O), 0.5(H2 O)'
_chemical_formula_sum 'C70.25 H55.5 Cl4.5 Cu N2 O8.75 P4 S'
_chemical_formula_weight 1446.67
_space_group_crystal_system triclinic
_space_group_IT_number 2
_space_group_name_Hall '-P 1'
_space_group_name_H-M_alt 'P -1'
_symmetry_space_group_name_Hall '-P 1'
_symmetry_space_group_name_H-M 'P -1'
_atom_sites_solution_hydrogens mixed
_atom_sites_solution_primary direct
_audit_creation_date 2017-09-13
_audit_creation_method
;
Olex2 1.2
(compiled 2017.08.10 svn.r3458 for OlexSys, GUI svn.r5381)
;
_audit_update_record
;
2018-06-07 deposited with the CCDC.    2019-04-17 downloaded from the CCDC.
;
_cell_angle_alpha 93.294(2)
_cell_angle_beta 105.141(2)
_cell_angle_gamma 109.829(2)
_cell_formula_units_Z 2
_cell_length_a 12.8008(3)
_cell_length_b 13.2596(3)
_cell_length_c 22.2280(5)
_cell_measurement_reflns_used 27460
_cell_measurement_temperature 170.15
_cell_measurement_theta_max 65.71
_cell_measurement_theta_min 2.08
_cell_volume 3381.33(15)
_computing_molecular_graphics 'Olex2 (Dolomanov et al., 2009)'
_computing_publication_material 'Olex2 (Dolomanov et al., 2009)'
_computing_structure_refinement 'ShelXL (Sheldrick, 2015)'
_computing_structure_solution 'ShelXS (Sheldrick, 2008)'
_diffrn_ambient_temperature 170.15
_diffrn_detector Pilatus300K
_diffrn_detector_area_resol_mean 5.81
_diffrn_detector_type DECTRIS
_diffrn_measured_fraction_theta_full 0.957
_diffrn_measured_fraction_theta_max 0.957
_diffrn_measurement_device '4-circle goniometer'
_diffrn_measurement_device_type 'Stoe StadiVari'
_diffrn_measurement_method 'rotation method'
_diffrn_radiation_collimation '0.6 mm diameter'
_diffrn_radiation_monochromator 'multilayer optics'
_diffrn_radiation_polarisn_norm 0
_diffrn_radiation_probe x-ray
_diffrn_radiation_type CuK\a
_diffrn_radiation_wavelength 1.54186
_diffrn_reflns_av_R_equivalents 0.0259
_diffrn_reflns_av_unetI/netI 0.0212
_diffrn_reflns_Laue_measured_fraction_full 0.957
_diffrn_reflns_Laue_measured_fraction_max 0.957
_diffrn_reflns_limit_h_max 14
_diffrn_reflns_limit_h_min -14
_diffrn_reflns_limit_k_max 11
_diffrn_reflns_limit_k_min -14
_diffrn_reflns_limit_l_max 24
_diffrn_reflns_limit_l_min -22
_diffrn_reflns_number 20010
_diffrn_reflns_point_group_measured_fraction_full 0.957
_diffrn_reflns_point_group_measured_fraction_max 0.957
_diffrn_reflns_theta_full 59.999
_diffrn_reflns_theta_max 59.999
_diffrn_reflns_theta_min 3.590
_diffrn_source 'Cu Genix 3D'
_diffrn_source_current 1.000
_diffrn_source_power 0.050
_diffrn_source_target Cu
_diffrn_source_type 'microfocus sealed X-ray tube'
_diffrn_source_voltage 50
_exptl_absorpt_coefficient_mu 3.750
_exptl_absorpt_correction_T_max 0.7328
_exptl_absorpt_correction_T_min 0.5430
_exptl_absorpt_correction_type integration
_exptl_absorpt_process_details 'STOE Xred and LANA'
_exptl_crystal_colour 'brownish red'
_exptl_crystal_colour_modifier brownish
_exptl_crystal_colour_primary red
_exptl_crystal_density_diffrn 1.421
_exptl_crystal_description block
_exptl_crystal_F_000 1485
_exptl_crystal_size_max 0.17
_exptl_crystal_size_mid 0.16
_exptl_crystal_size_min 0.11
_refine_diff_density_max 2.247
_refine_diff_density_min -1.021
_refine_diff_density_rms 0.092
_refine_ls_extinction_method none
_refine_ls_goodness_of_fit_ref 1.029
_refine_ls_hydrogen_treatment constr
_refine_ls_matrix_type full
_refine_ls_number_parameters 824
_refine_ls_number_reflns 9587
_refine_ls_number_restraints 5
_refine_ls_restrained_S_all 1.030
_refine_ls_R_factor_all 0.0702
_refine_ls_R_factor_gt 0.0647
_refine_ls_shift/su_max 0.001
_refine_ls_shift/su_mean 0.000
_refine_ls_structure_factor_coef Fsqd
_refine_ls_weighting_details 'w=1/[\s^2^(Fo^2^)+(0.0915P)^2^+10.8614P] where P=(Fo^2^+2Fc^2^)/3'
_refine_ls_weighting_scheme calc
_refine_ls_wR_factor_gt 0.1715
_refine_ls_wR_factor_ref 0.1754
_reflns_Friedel_coverage 0.000
_reflns_number_gt 8630
_reflns_number_total 9587
_reflns_threshold_expression 'I > 2\s(I)'
_cod_data_source_file c8dt05003a2.cif
_cod_data_source_block wyx219-2
_cod_original_cell_volume 3381.32(14)
_cod_original_formula_sum 'C70.25 H55.50 Cl4.50 Cu N2 O8.75 P4 S'
_cod_database_code 7049746
_shelx_shelxl_version_number 2014/7
_shelx_space_group_comment
;
The symmetry employed for this shelxl refinement is uniquely defined
by the following loop, which should always be used as a source of
symmetry information in preference to the above space-group names.
They are only intended as comments.
;
_shelx_estimated_absorpt_t_max 0.683
_shelx_estimated_absorpt_t_min 0.568
_olex2_refinement_description
;
1. Fixed Uiso
 At 1.2 times of:
  All C(H) groups, All C(H,H) groups
 At 1.5 times of:
  All O(H,H) groups
2. Restrained distances
 Cl6-C71 = Cl5-C71
 1.76 with sigma of 0.01
 Cl6-Cl5
 2.9 with sigma of 0.01
 O5A-H10B
 1.95 with sigma of 0.01
 H10B-O5B
 1.95 with sigma of 0.01
3. Uiso/Uaniso restraints and constraints
Uiso(Cl5) = Uiso(C71) = Uiso(Cl6)
4. Others
 Fixed Sof: O5A(0.6) O5B(0.4) O8(0.6) Cl3A(0.5) Cl4A(0.5) C70A(0.5) H70A(0.5)
 H70B(0.5) Cl3B(0.5) Cl4B(0.5) C70B(0.5) H70C(0.5) H70D(0.5) Cl5(0.25)
 Cl6(0.25) C71(0.25) H71A(0.25) H71B(0.25) O0AA(0.4) O9(0.25) O10(0.5)
 H10A(0.5) H10B(0.5)
5.a Free rotating group:
 O10(H10A,H10B)
5.b Secondary CH2 refined with riding coordinates:
 C69(H69A,H69B), C70A(H70A,H70B), C70B(H70C,H70D), C71(H71A,H71B)
5.c Aromatic/amide H refined with riding coordinates:
 C2(H2), C3(H3), C4(H4), C5(H5), C6(H6), C8(H8), C9(H9), C10(H10), C11(H11),
 C12(H12), C18(H18), C19(H19), C20(H20), C21(H21), C22(H22), C24(H24), C25(H25),
  C26(H26), C27(H27), C28(H28), C30(H30), C31(H31), C32(H32), C33(H33),
 C34(H34), C36(H36), C37(H37), C38(H38), C39(H39), C40(H40), C42(H42), C43(H43),
  C44(H44), C45(H45), C46(H46), C52(H52), C53(H53), C54(H54), C55(H55),
 C56(H56), C58(H58), C59(H59), C60(H60), C61(H61), C62(H62), C64(H64), C65(H65),
  C66(H66), C67(H67), C68(H68)
;
_olex2_submission_special_instructions 'No special instructions were received'

loop_
_space_group_symop_operation_xyz
'x, y, z'
'-x, -y, -z'

loop_
_atom_site_label
_atom_site_type_symbol
_atom_site_fract_x
_atom_site_fract_y
_atom_site_fract_z
_atom_site_U_iso_or_equiv
_atom_site_adp_type
_atom_site_occupancy
_atom_site_site_symmetry_order
_atom_site_calc_flag
_atom_site_refinement_flags_posn
_atom_site_refinement_flags_adp
_atom_site_refinement_flags_occupancy
_atom_site_disorder_assembly
_atom_site_disorder_group
Cu1 Cu 0.23482(5) 0.52636(5) 0.23584(3) 0.02469(18) Uani 1 1 d . . . . .
P1 P 0.05178(9) 0.50672(8) 0.23997(5) 0.0253(3) Uani 1 1 d . . . . .
P2 P 0.24261(9) 0.66251(8) 0.17523(5) 0.0248(2) Uani 1 1 d . . . . .
P3 P 0.34182(9) 0.53683(8) 0.33831(5) 0.0254(3) Uani 1 1 d . . . . .
P4 P 0.30151(9) 0.40310(8) 0.19767(5) 0.0239(2) Uani 1 1 d . . . . .
O1 O -0.1585(3) 0.6157(3) 0.20355(16) 0.0411(8) Uani 1 1 d . . . . .
O2 O 0.0858(3) 0.8070(3) 0.09809(15) 0.0377(7) Uani 1 1 d . . . . .
O3 O 0.5058(3) 0.4169(2) 0.43311(14) 0.0363(7) Uani 1 1 d . . . . .
O4 O 0.4784(3) 0.2600(3) 0.23838(14) 0.0366(7) Uani 1 1 d . . . . .
N1 N -0.0591(3) 0.7237(3) 0.14314(17) 0.0293(8) Uani 1 1 d . . . . .
N2 N 0.5136(3) 0.3243(3) 0.34369(16) 0.0289(8) Uani 1 1 d . . . . .
C1 C -0.0776(4) 0.3849(3) 0.2060(2) 0.0291(9) Uani 1 1 d . . . . .
C2 C -0.0632(4) 0.2983(4) 0.1754(3) 0.0447(12) Uani 1 1 d . . . . .
H2 H 0.0117 0.3050 0.1728 0.054 Uiso 1 1 calc R . . . .
C3 C -0.1567(5) 0.2025(5) 0.1487(3) 0.0608(16) Uani 1 1 d . . . . .
H3 H -0.1462 0.1440 0.1275 0.073 Uiso 1 1 calc R . . . .
C4 C -0.2657(5) 0.1921(4) 0.1530(3) 0.0534(14) Uani 1 1 d . . . . .
H4 H -0.3302 0.1264 0.1345 0.064 Uiso 1 1 calc R . . . .
C5 C -0.2810(4) 0.2763(4) 0.1838(2) 0.0438(12) Uani 1 1 d . . . . .
H5 H -0.3559 0.2682 0.1871 0.053 Uiso 1 1 calc R . . . .
C6 C -0.1879(4) 0.3732(4) 0.2103(2) 0.0353(10) Uani 1 1 d . . . . .
H6 H -0.1992 0.4314 0.2312 0.042 Uiso 1 1 calc R . . . .
C7 C 0.0420(4) 0.5577(4) 0.3154(2) 0.0298(9) Uani 1 1 d . . . . .
C8 C -0.0101(4) 0.4870(4) 0.3525(2) 0.0348(10) Uani 1 1 d . . . . .
H8 H -0.0465 0.4112 0.3372 0.042 Uiso 1 1 calc R . . . .
C9 C -0.0084(4) 0.5281(5) 0.4113(2) 0.0421(12) Uani 1 1 d . . . . .
H9 H -0.0437 0.4801 0.4365 0.050 Uiso 1 1 calc R . . . .
C10 C 0.0439(4) 0.6379(5) 0.4339(2) 0.0468(13) Uani 1 1 d . . . . .
H10 H 0.0446 0.6653 0.4745 0.056 Uiso 1 1 calc R . . . .
C11 C 0.0958(5) 0.7084(4) 0.3971(2) 0.0463(13) Uani 1 1 d . . . . .
H11 H 0.1318 0.7841 0.4125 0.056 Uiso 1 1 calc R . . . .
C12 C 0.0950(4) 0.6683(4) 0.3381(2) 0.0371(11) Uani 1 1 d . . . . .
H12 H 0.1307 0.7165 0.3131 0.045 Uiso 1 1 calc R . . . .
C13 C -0.0769(4) 0.6455(3) 0.1829(2) 0.0301(10) Uani 1 1 d . . . . .
C14 C 0.0253(4) 0.6099(3) 0.19388(19) 0.0274(9) Uani 1 1 d . . . . .
C15 C 0.1003(3) 0.6714(3) 0.16685(19) 0.0258(9) Uani 1 1 d . . . . .
C16 C 0.0480(4) 0.7448(3) 0.1312(2) 0.0288(9) Uani 1 1 d . . . . .
C17 C -0.1352(4) 0.7823(3) 0.1254(2) 0.0291(9) Uani 1 1 d . . . . .
C18 C -0.1418(4) 0.8504(4) 0.1725(2) 0.0376(11) Uani 1 1 d . . . . .
H18 H -0.0941 0.8609 0.2147 0.045 Uiso 1 1 calc R . . . .
C19 C -0.2199(5) 0.9032(4) 0.1566(3) 0.0445(12) Uani 1 1 d . . . . .
H19 H -0.2266 0.9498 0.1883 0.053 Uiso 1 1 calc R . . . .
C20 C -0.2880(4) 0.8878(4) 0.0945(3) 0.0450(12) Uani 1 1 d . . . . .
H20 H -0.3408 0.9245 0.0837 0.054 Uiso 1 1 calc R . . . .
C21 C -0.2796(4) 0.8206(4) 0.0491(3) 0.0445(12) Uani 1 1 d . . . . .
H21 H -0.3268 0.8104 0.0067 0.053 Uiso 1 1 calc R . . . .
C22 C -0.2026(4) 0.7667(4) 0.0641(2) 0.0373(11) Uani 1 1 d . . . . .
H22 H -0.1967 0.7197 0.0322 0.045 Uiso 1 1 calc R . . . .
C23 C 0.3430(4) 0.8022(3) 0.2026(2) 0.0283(9) Uani 1 1 d . . . . .
C24 C 0.3123(4) 0.8790(4) 0.2318(2) 0.0316(10) Uani 1 1 d . . . . .
H24 H 0.2351 0.8600 0.2342 0.038 Uiso 1 1 calc R . . . .
C25 C 0.3924(4) 0.9821(4) 0.2571(2) 0.0397(11) Uani 1 1 d . . . . .
H25 H 0.3699 1.0338 0.2765 0.048 Uiso 1 1 calc R . . . .
C26 C 0.5053(4) 1.0108(4) 0.2547(3) 0.0457(12) Uani 1 1 d . . . . .
H26 H 0.5604 1.0820 0.2721 0.055 Uiso 1 1 calc R . . . .
C27 C 0.5374(4) 0.9354(4) 0.2267(3) 0.0460(13) Uani 1 1 d . . . . .
H27 H 0.6150 0.9550 0.2250 0.055 Uiso 1 1 calc R . . . .
C28 C 0.4575(4) 0.8311(4) 0.2009(2) 0.0373(11) Uani 1 1 d . . . . .
H28 H 0.4808 0.7794 0.1822 0.045 Uiso 1 1 calc R . . . .
C29 C 0.2322(4) 0.6268(4) 0.0924(2) 0.0303(10) Uani 1 1 d . . . . .
C30 C 0.1524(4) 0.5245(4) 0.0620(2) 0.0388(11) Uani 1 1 d . . . . .
H30 H 0.1074 0.4779 0.0843 0.047 Uiso 1 1 calc R . . . .
C31 C 0.1382(5) 0.4902(5) -0.0010(2) 0.0488(13) Uani 1 1 d . . . . .
H31 H 0.0833 0.4204 -0.0217 0.059 Uiso 1 1 calc R . . . .
C32 C 0.2036(6) 0.5574(5) -0.0333(2) 0.0554(15) Uani 1 1 d . . . . .
H32 H 0.1942 0.5340 -0.0762 0.066 Uiso 1 1 calc R . . . .
C33 C 0.2824(6) 0.6581(5) -0.0034(3) 0.0611(16) Uani 1 1 d . . . . .
H33 H 0.3273 0.7043 -0.0259 0.073 Uiso 1 1 calc R . . . .
C34 C 0.2977(5) 0.6938(4) 0.0595(2) 0.0477(13) Uani 1 1 d . . . . .
H34 H 0.3527 0.7637 0.0798 0.057 Uiso 1 1 calc R . . . .
C35 C 0.2677(4) 0.4742(4) 0.3940(2) 0.0286(9) Uani 1 1 d . . . . .
C36 C 0.2064(5) 0.3642(4) 0.3817(3) 0.0433(12) Uani 1 1 d . . . . .
H36 H 0.1980 0.3227 0.3433 0.052 Uiso 1 1 calc R . . . .
C37 C 0.1562(5) 0.3136(4) 0.4267(3) 0.0535(14) Uani 1 1 d . . . . .
H37 H 0.1142 0.2374 0.4191 0.064 Uiso 1 1 calc R . . . .
C38 C 0.1685(5) 0.3756(5) 0.4818(3) 0.0527(14) Uani 1 1 d . . . . .
H38 H 0.1363 0.3413 0.5126 0.063 Uiso 1 1 calc R . . . .
C39 C 0.2255(5) 0.4841(5) 0.4928(2) 0.0479(13) Uani 1 1 d . . . . .
H39 H 0.2304 0.5259 0.5303 0.058 Uiso 1 1 calc R . . . .
C40 C 0.2767(4) 0.5346(4) 0.4497(2) 0.0376(11) Uani 1 1 d . . . . .
H40 H 0.3182 0.6109 0.4581 0.045 Uiso 1 1 calc R . . . .
C41 C 0.4547(4) 0.6631(3) 0.3833(2) 0.0302(10) Uani 1 1 d . . . . .
C42 C 0.5420(4) 0.6701(4) 0.4378(2) 0.0361(11) Uani 1 1 d . . . . .
H42 H 0.5496 0.6058 0.4516 0.043 Uiso 1 1 calc R . . . .
C43 C 0.6173(4) 0.7700(4) 0.4716(2) 0.0458(13) Uani 1 1 d . . . . .
H43 H 0.6771 0.7744 0.5086 0.055 Uiso 1 1 calc R . . . .
C44 C 0.6064(5) 0.8639(4) 0.4522(3) 0.0513(14) Uani 1 1 d . . . . .
H44 H 0.6590 0.9326 0.4757 0.062 Uiso 1 1 calc R . . . .
C45 C 0.5197(5) 0.8585(4) 0.3988(3) 0.0547(15) Uani 1 1 d . . . . .
H45 H 0.5118 0.9232 0.3856 0.066 Uiso 1 1 calc R . . . .
C46 C 0.4435(5) 0.7574(4) 0.3641(2) 0.0430(12) Uani 1 1 d . . . . .
H46 H 0.3837 0.7532 0.3271 0.052 Uiso 1 1 calc R . . . .
C47 C 0.4820(4) 0.3970(3) 0.3769(2) 0.0290(9) Uani 1 1 d . . . . .
C48 C 0.4104(4) 0.4399(3) 0.3273(2) 0.0268(9) Uani 1 1 d . . . . .
C49 C 0.3934(4) 0.3854(3) 0.27039(19) 0.0261(9) Uani 1 1 d . . . . .
C50 C 0.4643(4) 0.3139(3) 0.2787(2) 0.0282(9) Uani 1 1 d . . . . .
C51 C 0.5850(4) 0.2681(3) 0.3743(2) 0.0312(10) Uani 1 1 d . . . . .
C52 C 0.6902(4) 0.2847(4) 0.3632(2) 0.0390(11) Uani 1 1 d . . . . .
H52 H 0.7143 0.3310 0.3344 0.047 Uiso 1 1 calc R . . . .
C53 C 0.7599(5) 0.2326(4) 0.3948(3) 0.0494(13) Uani 1 1 d . . . . .
H53 H 0.8324 0.2428 0.3874 0.059 Uiso 1 1 calc R . . . .
C54 C 0.7253(5) 0.1665(4) 0.4367(3) 0.0549(15) Uani 1 1 d . . . . .
H54 H 0.7736 0.1308 0.4580 0.066 Uiso 1 1 calc R . . . .
C55 C 0.6203(5) 0.1514(4) 0.4481(3) 0.0509(14) Uani 1 1 d . . . . .
H55 H 0.5976 0.1069 0.4779 0.061 Uiso 1 1 calc R . . . .
C56 C 0.5485(5) 0.2012(4) 0.4160(2) 0.0428(12) Uani 1 1 d . . . . .
H56 H 0.4751 0.1895 0.4226 0.051 Uiso 1 1 calc R . . . .
C57 C 0.2054(4) 0.2657(3) 0.1593(2) 0.0269(9) Uani 1 1 d . . . . .
C58 C 0.1412(4) 0.2493(4) 0.0960(2) 0.0317(10) Uani 1 1 d . . . . .
H58 H 0.1527 0.3086 0.0732 0.038 Uiso 1 1 calc R . . . .
C59 C 0.0606(4) 0.1474(4) 0.0658(2) 0.0388(11) Uani 1 1 d . . . . .
H59 H 0.0176 0.1370 0.0226 0.047 Uiso 1 1 calc R . . . .
C60 C 0.0432(4) 0.0611(4) 0.0991(3) 0.0434(12) Uani 1 1 d . . . . .
H60 H -0.0115 -0.0089 0.0787 0.052 Uiso 1 1 calc R . . . .
C61 C 0.1054(4) 0.0769(4) 0.1619(2) 0.0413(12) Uani 1 1 d . . . . .
H61 H 0.0926 0.0176 0.1847 0.050 Uiso 1 1 calc R . . . .
C62 C 0.1865(4) 0.1785(4) 0.1923(2) 0.0330(10) Uani 1 1 d . . . . .
H62 H 0.2290 0.1885 0.2355 0.040 Uiso 1 1 calc R . . . .
C63 C 0.4054(4) 0.4485(3) 0.15300(19) 0.0270(9) Uani 1 1 d . . . . .
C64 C 0.4829(4) 0.5555(4) 0.1703(2) 0.0387(11) Uani 1 1 d . . . . .
H64 H 0.4785 0.6018 0.2030 0.046 Uiso 1 1 calc R . . . .
C65 C 0.5674(4) 0.5951(4) 0.1397(3) 0.0480(13) Uani 1 1 d . . . . .
H65 H 0.6208 0.6681 0.1518 0.058 Uiso 1 1 calc R . . . .
C66 C 0.5730(4) 0.5288(5) 0.0923(3) 0.0474(13) Uani 1 1 d . . . . .
H66 H 0.6297 0.5559 0.0711 0.057 Uiso 1 1 calc R . . . .
C67 C 0.4971(5) 0.4233(5) 0.0754(3) 0.0536(15) Uani 1 1 d . . . . .
H67 H 0.5018 0.3775 0.0426 0.064 Uiso 1 1 calc R . . . .
C68 C 0.4134(4) 0.3824(4) 0.1056(2) 0.0424(12) Uani 1 1 d . . . . .
H68 H 0.3615 0.3088 0.0937 0.051 Uiso 1 1 calc R . . . .
S1 S 0.16707(13) 0.01730(13) 0.34184(7) 0.0576(4) Uani 1 1 d . . . . .
O5A O 0.0604(6) 0.0409(6) 0.3523(4) 0.0680(19) Uiso 0.6 1 d D . . A 1
O5B O 0.0643(10) 0.0884(10) 0.3184(6) 0.071(3) Uiso 0.4 1 d D . . A 2
O6 O 0.2543(4) 0.1104(4) 0.3327(2) 0.0739(12) Uani 1 1 d . . . . .
O7 O 0.1181(4) -0.0736(4) 0.29148(19) 0.0656(11) Uani 1 1 d . . . . .
O8 O 0.2126(7) -0.0206(6) 0.4018(4) 0.066(2) Uiso 0.6 1 d . . . A 1
Cl1 Cl 0.69830(16) 0.77600(15) 0.30638(10) 0.0788(5) Uani 1 1 d . . . . .
Cl2 Cl 0.71261(14) 0.56767(14) 0.33182(8) 0.0690(4) Uani 1 1 d . . . . .
C69 C 0.7876(6) 0.7028(6) 0.3298(4) 0.077(2) Uani 1 1 d . . . . .
H69A H 0.8347 0.7065 0.3005 0.092 Uiso 1 1 calc R . . . .
H69B H 0.8420 0.7375 0.3724 0.092 Uiso 1 1 calc R . . . .
Cl3A Cl 0.3742(3) 0.1018(2) 0.11467(14) 0.0572(7) Uiso 0.5 1 d . . . B 1
Cl4A Cl 0.4148(3) -0.0378(3) 0.02467(15) 0.0643(8) Uiso 0.5 1 d . . . B 1
C70A C 0.3101(11) -0.0219(11) 0.0653(6) 0.054(3) Uiso 0.5 1 d . . . B 1
H70A H 0.2379 -0.0250 0.0338 0.065 Uiso 0.5 1 calc R . . B 1
H70B H 0.2897 -0.0815 0.0900 0.065 Uiso 0.5 1 calc R . . B 1
Cl3B Cl 0.4410(3) 0.1028(3) 0.09364(18) 0.0800(9) Uiso 0.5 1 d . . . C 2
Cl4B Cl 0.2518(4) -0.0760(4) 0.0085(2) 0.0937(11) Uiso 0.5 1 d . . . C 2
C70B C 0.3029(15) 0.0126(15) 0.0851(9) 0.085(5) Uiso 0.5 1 d . . . C 2
H70C H 0.2504 0.0522 0.0867 0.102 Uiso 0.5 1 calc R . . C 2
H70D H 0.3040 -0.0313 0.1197 0.102 Uiso 0.5 1 calc R . . C 2
Cl5 Cl -0.0269(6) -0.1152(6) 0.4805(3) 0.0577(10) Uiso 0.25 1 d D . . D -1
Cl6 Cl -0.0051(6) 0.1107(6) 0.5053(3) 0.0577(10) Uiso 0.25 1 d D . . D -1
C71 C 0.0726(11) 0.0222(9) 0.5054(12) 0.0577(10) Uiso 0.25 1 d D . . D -1
H71A H 0.1248 0.0300 0.5484 0.069 Uiso 0.25 1 calc R . . D -1
H71B H 0.1210 0.0417 0.4766 0.069 Uiso 0.25 1 calc R . . D -1
O0AA O 0.1706(11) 0.0034(10) 0.4037(6) 0.069(3) Uiso 0.4 1 d . . . A 2
O9 O 0.0000 0.0000 0.5000 0.0304(18) Uiso 0.5 2 d S T P E 2
O10 O -0.1044(11) 0.0919(10) 0.3175(6) 0.100(3) Uiso 0.5 1 d . . . . .
H10A H -0.0956 0.1213 0.2843 0.151 Uiso 0.5 1 d G . . . .
H10B H -0.0995 0.0282 0.3136 0.151 Uiso 0.5 1 d DG . . . .

loop_
_atom_site_aniso_label
_atom_site_aniso_U_11
_atom_site_aniso_U_22
_atom_site_aniso_U_33
_atom_site_aniso_U_23
_atom_site_aniso_U_13
_atom_site_aniso_U_12
Cu1 0.0254(3) 0.0247(3) 0.0242(3) 0.0029(2) 0.0087(2) 0.0087(3)
P1 0.0248(5) 0.0260(5) 0.0261(5) 0.0058(4) 0.0110(4) 0.0076(4)
P2 0.0243(5) 0.0242(5) 0.0264(5) 0.0033(4) 0.0105(4) 0.0075(4)
P3 0.0289(5) 0.0247(5) 0.0223(5) 0.0013(4) 0.0079(4) 0.0095(4)
P4 0.0261(5) 0.0226(5) 0.0226(5) 0.0014(4) 0.0089(4) 0.0074(4)
O1 0.0316(17) 0.050(2) 0.053(2) 0.0220(16) 0.0243(16) 0.0175(15)
O2 0.0369(17) 0.0391(18) 0.0447(18) 0.0205(15) 0.0197(15) 0.0154(15)
O3 0.0468(19) 0.0361(17) 0.0257(18) 0.0027(13) 0.0059(14) 0.0189(15)
O4 0.0414(18) 0.0430(18) 0.0312(17) 0.0017(14) 0.0120(14) 0.0226(15)
N1 0.0253(18) 0.0310(19) 0.035(2) 0.0093(16) 0.0127(15) 0.0109(15)
N2 0.0310(19) 0.0296(19) 0.0270(19) 0.0033(15) 0.0078(15) 0.0133(16)
C1 0.028(2) 0.029(2) 0.030(2) 0.0066(18) 0.0128(18) 0.0067(18)
C2 0.038(3) 0.036(3) 0.060(3) -0.002(2) 0.022(2) 0.008(2)
C3 0.049(3) 0.041(3) 0.087(4) -0.012(3) 0.031(3) 0.006(3)
C4 0.042(3) 0.037(3) 0.068(4) -0.007(3) 0.022(3) -0.003(2)
C5 0.036(3) 0.044(3) 0.046(3) 0.001(2) 0.020(2) 0.003(2)
C6 0.031(2) 0.037(3) 0.035(2) 0.003(2) 0.015(2) 0.006(2)
C7 0.026(2) 0.039(2) 0.027(2) 0.0051(19) 0.0112(18) 0.0129(19)
C8 0.030(2) 0.044(3) 0.032(2) 0.008(2) 0.0113(19) 0.013(2)
C9 0.032(2) 0.062(3) 0.031(2) 0.007(2) 0.013(2) 0.013(2)
C10 0.040(3) 0.073(4) 0.030(3) -0.002(2) 0.015(2) 0.022(3)
C11 0.049(3) 0.047(3) 0.040(3) -0.009(2) 0.011(2) 0.018(2)
C12 0.039(3) 0.034(3) 0.037(3) 0.004(2) 0.014(2) 0.011(2)
C13 0.027(2) 0.030(2) 0.032(2) 0.0040(18) 0.0090(19) 0.0084(19)
C14 0.028(2) 0.027(2) 0.026(2) 0.0022(17) 0.0084(18) 0.0081(18)
C15 0.025(2) 0.025(2) 0.027(2) 0.0009(17) 0.0101(17) 0.0073(17)
C16 0.026(2) 0.028(2) 0.031(2) 0.0022(19) 0.0072(18) 0.0090(18)
C17 0.024(2) 0.027(2) 0.036(2) 0.0063(18) 0.0114(18) 0.0069(18)
C18 0.036(2) 0.035(3) 0.041(3) 0.006(2) 0.010(2) 0.014(2)
C19 0.048(3) 0.038(3) 0.056(3) 0.008(2) 0.023(3) 0.022(2)
C20 0.033(3) 0.037(3) 0.070(4) 0.013(3) 0.014(2) 0.018(2)
C21 0.039(3) 0.041(3) 0.046(3) 0.009(2) 0.002(2) 0.014(2)
C22 0.039(3) 0.035(3) 0.038(3) 0.004(2) 0.010(2) 0.016(2)
C23 0.031(2) 0.026(2) 0.028(2) 0.0064(18) 0.0100(18) 0.0095(18)
C24 0.034(2) 0.032(2) 0.031(2) 0.0038(19) 0.0120(19) 0.013(2)
C25 0.044(3) 0.032(3) 0.040(3) 0.000(2) 0.009(2) 0.014(2)
C26 0.042(3) 0.028(2) 0.055(3) 0.000(2) 0.009(2) 0.003(2)
C27 0.031(3) 0.036(3) 0.067(3) 0.005(2) 0.017(2) 0.006(2)
C28 0.030(2) 0.031(2) 0.051(3) 0.002(2) 0.016(2) 0.009(2)
C29 0.033(2) 0.033(2) 0.029(2) 0.0035(19) 0.0109(19) 0.015(2)
C30 0.041(3) 0.039(3) 0.036(3) 0.001(2) 0.011(2) 0.015(2)
C31 0.055(3) 0.051(3) 0.036(3) -0.010(2) 0.002(2) 0.023(3)
C32 0.075(4) 0.072(4) 0.029(3) 0.002(3) 0.017(3) 0.039(3)
C33 0.083(4) 0.072(4) 0.042(3) 0.018(3) 0.038(3) 0.030(4)
C34 0.060(3) 0.046(3) 0.041(3) 0.008(2) 0.027(3) 0.014(3)
C35 0.029(2) 0.034(2) 0.028(2) 0.0072(18) 0.0124(18) 0.0143(19)
C36 0.053(3) 0.037(3) 0.049(3) 0.008(2) 0.031(3) 0.017(2)
C37 0.058(3) 0.041(3) 0.074(4) 0.023(3) 0.036(3) 0.019(3)
C38 0.053(3) 0.082(4) 0.044(3) 0.027(3) 0.030(3) 0.037(3)
C39 0.044(3) 0.072(4) 0.033(3) 0.006(3) 0.017(2) 0.023(3)
C40 0.031(2) 0.052(3) 0.030(2) 0.001(2) 0.0100(19) 0.016(2)
C41 0.035(2) 0.028(2) 0.027(2) 0.0033(18) 0.0116(19) 0.0090(19)
C42 0.040(3) 0.029(2) 0.035(2) 0.0030(19) 0.005(2) 0.012(2)
C43 0.041(3) 0.039(3) 0.042(3) 0.001(2) -0.004(2) 0.009(2)
C44 0.056(3) 0.030(3) 0.047(3) -0.002(2) 0.001(3) 0.003(2)
C45 0.074(4) 0.026(3) 0.047(3) 0.003(2) -0.002(3) 0.013(3)
C46 0.051(3) 0.034(3) 0.032(3) 0.002(2) 0.000(2) 0.012(2)
C47 0.031(2) 0.027(2) 0.028(2) 0.0039(18) 0.0083(18) 0.0104(18)
C48 0.026(2) 0.025(2) 0.029(2) 0.0041(17) 0.0103(17) 0.0073(18)
C49 0.026(2) 0.025(2) 0.027(2) 0.0054(17) 0.0119(17) 0.0065(17)
C50 0.027(2) 0.027(2) 0.030(2) 0.0026(18) 0.0111(18) 0.0082(18)
C51 0.035(2) 0.025(2) 0.028(2) -0.0018(18) 0.0023(19) 0.0114(19)
C52 0.034(2) 0.033(2) 0.047(3) 0.002(2) 0.008(2) 0.012(2)
C53 0.036(3) 0.043(3) 0.067(4) 0.001(3) 0.005(3) 0.020(2)
C54 0.051(3) 0.039(3) 0.062(4) -0.001(3) -0.011(3) 0.023(3)
C55 0.067(4) 0.036(3) 0.046(3) 0.012(2) 0.005(3) 0.022(3)
C56 0.049(3) 0.038(3) 0.044(3) 0.007(2) 0.013(2) 0.020(2)
C57 0.028(2) 0.025(2) 0.030(2) 0.0025(17) 0.0147(18) 0.0079(18)
C58 0.034(2) 0.029(2) 0.030(2) 0.0022(18) 0.0130(19) 0.0081(19)
C59 0.034(2) 0.038(3) 0.035(2) -0.006(2) 0.009(2) 0.005(2)
C60 0.038(3) 0.030(2) 0.053(3) -0.006(2) 0.016(2) 0.001(2)
C61 0.042(3) 0.027(2) 0.053(3) 0.010(2) 0.022(2) 0.005(2)
C62 0.032(2) 0.033(2) 0.035(2) 0.0065(19) 0.0123(19) 0.010(2)
C63 0.025(2) 0.028(2) 0.027(2) 0.0064(17) 0.0085(17) 0.0073(18)
C64 0.034(2) 0.032(2) 0.051(3) 0.003(2) 0.020(2) 0.008(2)
C65 0.036(3) 0.037(3) 0.069(4) 0.008(3) 0.023(3) 0.006(2)
C66 0.037(3) 0.058(3) 0.048(3) 0.014(3) 0.025(2) 0.008(3)
C67 0.051(3) 0.059(3) 0.046(3) -0.005(3) 0.032(3) 0.003(3)
C68 0.041(3) 0.039(3) 0.041(3) -0.004(2) 0.022(2) 0.001(2)
S1 0.0608(9) 0.0703(10) 0.0457(8) 0.0012(7) 0.0194(7) 0.0277(8)
O6 0.076(3) 0.073(3) 0.068(3) 0.020(2) 0.024(2) 0.018(2)
O7 0.063(3) 0.079(3) 0.057(2) -0.006(2) 0.011(2) 0.038(2)
Cl1 0.0723(10) 0.0682(10) 0.0964(13) 0.0126(9) 0.0191(9) 0.0310(9)
Cl2 0.0622(9) 0.0696(10) 0.0806(11) 0.0280(8) 0.0282(8) 0.0234(8)
C69 0.054(4) 0.069(4) 0.105(6) 0.022(4) 0.023(4) 0.020(3)

loop_
_atom_type_symbol
_atom_type_description
_atom_type_scat_dispersion_real
_atom_type_scat_dispersion_imag
_atom_type_scat_source
C C 0.0181 0.0091 'International Tables Vol C Tables 4.2.6.8 and 6.1.1.4'
H H 0.0000 0.0000 'International Tables Vol C Tables 4.2.6.8 and 6.1.1.4'
Cl Cl 0.3639 0.7018 'International Tables Vol C Tables 4.2.6.8 and 6.1.1.4'
Cu Cu -1.9646 0.5888 'International Tables Vol C Tables 4.2.6.8 and 6.1.1.4'
N N 0.0311 0.0180 'International Tables Vol C Tables 4.2.6.8 and 6.1.1.4'
O O 0.0492 0.0322 'International Tables Vol C Tables 4.2.6.8 and 6.1.1.4'
P P 0.2955 0.4335 'International Tables Vol C Tables 4.2.6.8 and 6.1.1.4'
S S 0.3331 0.5567 'International Tables Vol C Tables 4.2.6.8 and 6.1.1.4'

loop_
_exptl_crystal_face_index_h
_exptl_crystal_face_index_k
_exptl_crystal_face_index_l
_exptl_crystal_face_perp_dist
2 0 -1 0.1166
1 2 -1 0.0735
2 0 2 0.0584
2 -2 2 0.0673
2 -2 -1 0.1211
0 0 1 0.0777
-2 0 1 0.0794
-1 -2 -2 0.0761
-2 0 -2 0.0594
-2 2 -2 0.0834
-2 2 1 0.1333
1 -2 0 0.1028
0 0 -1 0.0817

loop_
_geom_angle_atom_site_label_1
_geom_angle_atom_site_label_2
_geom_angle_atom_site_label_3
_geom_angle
P1 Cu1 P2 92.60(4)
P1 Cu1 P3 105.51(4)
P1 Cu1 P4 130.40(4)
P3 Cu1 P2 128.89(4)
P4 Cu1 P2 111.08(4)
P4 Cu1 P3 92.76(4)
C1 P1 Cu1 124.64(15)
C1 P1 C7 106.75(19)
C1 P1 C14 104.60(19)
C7 P1 Cu1 116.20(14)
C7 P1 C14 100.3(2)
C14 P1 Cu1 100.46(14)
C15 P2 Cu1 100.76(14)
C15 P2 C29 100.89(19)
C23 P2 Cu1 123.62(14)
C23 P2 C15 103.52(19)
C23 P2 C29 108.0(2)
C29 P2 Cu1 116.21(15)
C35 P3 Cu1 119.38(14)
C35 P3 C48 98.68(19)
C41 P3 Cu1 121.74(15)
C41 P3 C35 105.2(2)
C41 P3 C48 108.2(2)
C48 P3 Cu1 100.42(14)
C49 P4 Cu1 100.73(14)
C49 P4 C57 104.59(19)
C49 P4 C63 101.17(19)
C57 P4 Cu1 122.46(14)
C57 P4 C63 105.87(19)
C63 P4 Cu1 118.61(14)
C13 N1 C16 110.8(3)
C13 N1 C17 122.4(3)
C16 N1 C17 126.3(3)
C47 N2 C51 123.0(3)
C50 N2 C47 111.0(3)
C50 N2 C51 126.0(3)
C2 C1 P1 117.0(3)
C2 C1 C6 119.0(4)
C6 C1 P1 124.0(3)
C3 C2 C1 120.7(5)
C2 C3 C4 119.7(5)
C5 C4 C3 120.3(5)
C4 C5 C6 120.5(5)
C5 C6 C1 119.8(4)
C8 C7 P1 121.3(3)
C12 C7 P1 118.7(3)
C12 C7 C8 119.8(4)
C9 C8 C7 119.5(5)
C10 C9 C8 120.9(5)
C9 C10 C11 119.7(4)
C12 C11 C10 120.1(5)
C11 C12 C7 120.0(5)
O1 C13 N1 125.2(4)
O1 C13 C14 128.8(4)
N1 C13 C14 106.0(3)
C13 C14 P1 127.6(3)
C15 C14 P1 123.8(3)
C15 C14 C13 108.5(4)
C14 C15 P2 122.3(3)
C14 C15 C16 109.1(4)
C16 C15 P2 128.5(3)
O2 C16 N1 125.7(4)
O2 C16 C15 128.9(4)
N1 C16 C15 105.4(3)
C18 C17 N1 117.8(4)
C22 C17 N1 120.5(4)
C22 C17 C18 121.6(4)
C17 C18 C19 118.5(5)
C20 C19 C18 119.9(5)
C21 C20 C19 120.4(5)
C20 C21 C22 120.5(5)
C17 C22 C21 119.0(5)
C24 C23 P2 121.4(3)
C24 C23 C28 118.6(4)
C28 C23 P2 119.6(3)
C25 C24 C23 120.8(4)
C24 C25 C26 120.4(5)
C27 C26 C25 119.5(4)
C26 C27 C28 120.7(5)
C27 C28 C23 119.9(4)
C30 C29 P2 116.0(3)
C34 C29 P2 124.6(4)
C34 C29 C30 119.4(4)
C29 C30 C31 120.1(5)
C32 C31 C30 120.0(5)
C33 C32 C31 119.9(5)
C32 C33 C34 120.9(5)
C29 C34 C33 119.6(5)
C36 C35 P3 118.7(3)
C36 C35 C40 119.8(4)
C40 C35 P3 121.4(4)
C35 C36 C37 119.3(5)
C38 C37 C36 119.3(5)
C39 C38 C37 121.3(5)
C38 C39 C40 120.1(5)
C39 C40 C35 120.2(5)
C42 C41 P3 124.5(3)
C46 C41 P3 115.8(3)
C46 C41 C42 119.4(4)
C43 C42 C41 120.1(4)
C42 C43 C44 120.4(5)
C45 C44 C43 120.3(5)
C44 C45 C46 119.5(5)
C41 C46 C45 120.3(5)
O3 C47 N2 125.8(4)
O3 C47 C48 128.4(4)
N2 C47 C48 105.8(3)
C47 C48 P3 128.5(3)
C49 C48 P3 123.1(3)
C49 C48 C47 108.1(4)
C48 C49 P4 123.0(3)
C48 C49 C50 108.8(4)
C50 C49 P4 128.2(3)
O4 C50 N2 126.2(4)
O4 C50 C49 128.0(4)
N2 C50 C49 105.9(3)
C52 C51 N2 119.4(4)
C52 C51 C56 121.5(4)
C56 C51 N2 119.0(4)
C51 C52 C53 118.7(5)
C54 C53 C52 120.5(5)
C53 C54 C55 120.3(5)
C54 C55 C56 120.0(5)
C51 C56 C55 118.9(5)
C58 C57 P4 118.7(3)
C62 C57 P4 122.2(3)
C62 C57 C58 118.9(4)
C59 C58 C57 120.9(4)
C60 C59 C58 119.6(4)
C61 C60 C59 119.9(4)
C60 C61 C62 120.6(5)
C61 C62 C57 120.0(4)
C64 C63 P4 116.7(3)
C68 C63 P4 124.0(3)
C68 C63 C64 119.2(4)
C63 C64 C65 120.1(4)
C66 C65 C64 119.9(5)
C65 C66 C67 120.1(5)
C66 C67 C68 120.8(5)
C63 C68 C67 120.0(5)
O6 S1 O5A 113.3(4)
O6 S1 O5B 87.3(4)
O6 S1 O7 115.6(3)
O6 S1 O8 110.7(4)
O7 S1 O5A 105.4(3)
O7 S1 O5B 101.1(4)
O7 S1 O8 108.2(4)
O8 S1 O5A 102.7(5)
O0AA S1 O5B 104.6(7)
O0AA S1 O6 117.2(5)
O0AA S1 O7 121.6(6)
Cl2 C69 Cl1 113.8(4)
Cl3A C70A Cl4A 108.5(7)
Cl3B C70B Cl4B 107.8(10)
Cl6 C71 Cl5 110.0(7)

loop_
_geom_bond_atom_site_label_1
_geom_bond_atom_site_label_2
_geom_bond_distance
Cu1 P1 2.2950(12)
Cu1 P2 2.3047(12)
Cu1 P3 2.2996(12)
Cu1 P4 2.2990(12)
P1 C1 1.820(4)
P1 C7 1.823(4)
P1 C14 1.825(4)
P2 C15 1.827(4)
P2 C23 1.816(4)
P2 C29 1.834(4)
P3 C35 1.823(4)
P3 C41 1.817(4)
P3 C48 1.823(4)
P4 C49 1.813(4)
P4 C57 1.820(4)
P4 C63 1.826(4)
O1 C13 1.203(5)
O2 C16 1.201(5)
O3 C47 1.196(5)
O4 C50 1.203(5)
N1 C13 1.400(6)
N1 C16 1.402(6)
N1 C17 1.433(6)
N2 C47 1.406(6)
N2 C50 1.394(6)
N2 C51 1.432(6)
C1 C2 1.391(7)
C1 C6 1.397(6)
C2 C3 1.382(7)
C3 C4 1.383(8)
C4 C5 1.374(8)
C5 C6 1.387(7)
C7 C8 1.398(6)
C7 C12 1.388(7)
C8 C9 1.379(7)
C9 C10 1.378(8)
C10 C11 1.391(8)
C11 C12 1.383(7)
C13 C14 1.503(6)
C14 C15 1.332(6)
C15 C16 1.509(6)
C17 C18 1.381(7)
C17 C22 1.371(6)
C18 C19 1.390(7)
C19 C20 1.388(8)
C20 C21 1.357(8)
C21 C22 1.388(7)
C23 C24 1.393(6)
C23 C28 1.395(6)
C24 C25 1.377(7)
C25 C26 1.381(7)
C26 C27 1.376(7)
C27 C28 1.390(7)
C29 C30 1.391(7)
C29 C34 1.382(7)
C30 C31 1.393(7)
C31 C32 1.375(8)
C32 C33 1.370(9)
C33 C34 1.391(8)
C35 C36 1.373(7)
C35 C40 1.391(6)
C36 C37 1.408(7)
C37 C38 1.376(8)
C38 C39 1.348(8)
C39 C40 1.377(7)
C41 C42 1.390(6)
C41 C46 1.385(7)
C42 C43 1.375(7)
C43 C44 1.381(8)
C44 C45 1.376(8)
C45 C46 1.394(7)
C47 C48 1.509(6)
C48 C49 1.347(6)
C49 C50 1.508(6)
C51 C52 1.379(7)
C51 C56 1.380(7)
C52 C53 1.384(7)
C53 C54 1.371(9)
C54 C55 1.382(9)
C55 C56 1.383(7)
C57 C58 1.392(6)
C57 C62 1.391(6)
C58 C59 1.389(6)
C59 C60 1.384(7)
C60 C61 1.379(7)
C61 C62 1.389(7)
C63 C64 1.389(6)
C63 C68 1.378(6)
C64 C65 1.395(7)
C65 C66 1.365(8)
C66 C67 1.366(8)
C67 C68 1.384(7)
S1 O5A 1.570(8)
S1 O5B 1.852(12)
S1 O6 1.423(5)
S1 O7 1.437(4)
S1 O8 1.497(8)
S1 O0AA 1.388(12)
Cl1 C69 1.738(7)
Cl2 C69 1.731(7)
Cl3A C70A 1.726(14)
Cl4A C70A 1.859(14)
Cl3B C70B 1.719(17)
Cl4B C70B 1.837(19)
Cl5 C71 1.785(10)
Cl6 C71 1.776(10)
